data_7159164
loop_
_publ_author_name
'Bege, Mikl&#xf3;s'
'Herczeg, Mih&#xe1;ly'
'Bereczki, Ilona'
'Debreczeni, N&#xf3;ra'
'B&#xe9;nyei, Attila'
'Herczegh, P&#xe1;l'
'Borb&#xe1;s, Anik&#xf3;'

_publ_section_title
;
 Triaza-tricyclanos - synthesis of a new class of tricyclic nucleoside
 analogues by stereoselective cascade cyclocondensation.
;
_journal_issue 10
_journal_name_full 'Organic &amp; biomolecular chemistry'
_journal_page_first 2213
_journal_page_last 2219
_journal_paper_doi 10.1039/d3ob00154g
_journal_volume 21
_journal_year 2023
_chemical_absolute_configuration syn
_chemical_formula_moiety 'C27 H30 N8 O2'
_chemical_formula_sum 'C27 H30 N8 O2'
_chemical_formula_weight 498.59
_chemical_name_common 'Borbasa ERJ750'
_space_group_crystal_system orthorhombic
_space_group_IT_number 19
_space_group_name_Hall 'P 2ac 2ab'
_space_group_name_H-M_alt 'P 21 21 21'
_atom_sites_solution_hydrogens mixed
_atom_sites_solution_primary direct
_atom_sites_solution_secondary difmap
_audit_update_record
;
2023-01-13 deposited with the CCDC.	2023-02-16 downloaded from the CCDC.
;
_cell_angle_alpha 90
_cell_angle_beta 90
_cell_angle_gamma 90
_cell_formula_units_Z 4
_cell_length_a 7.2246(3)
_cell_length_b 14.0455(7)
_cell_length_c 24.2928(11)
_cell_measurement_reflns_used 123
_cell_measurement_temperature 291.(2)
_cell_measurement_theta_max 22.4517
_cell_measurement_theta_min 3.1791
_cell_volume 2465.1(2)
_computing_cell_refinement 'APEX3 v2019.11-0 (Bruker AXS)'
_computing_data_collection 'Bruker Instrument Service vV6.2.6'
_computing_data_reduction 'SAINT V8.38A (Bruker AXS Inc., 2017)'
_computing_molecular_graphics Mercury
_computing_publication_material 'WinGX, PublCIF'
_computing_structure_refinement 'SHELXL-2018/3 (Sheldrick, 2018)'
_computing_structure_solution 'SHELXT 2018/2 (Sheldrick, 2018)'
_diffrn_ambient_temperature 291.(2)
_diffrn_detector_area_resol_mean 7.3910
_diffrn_measured_fraction_theta_full 0.998
_diffrn_measured_fraction_theta_max 0.998
_diffrn_measurement_device 'Bruker APEX-II CCD'
_diffrn_measurement_device_type 'Bruker D8 VENTURE'
_diffrn_measurement_method '\w and \p scan'
_diffrn_radiation_monochromator 'multilayer mirror INCOATEC'
_diffrn_radiation_probe x-ray
_diffrn_radiation_type ' Mo K\a'
_diffrn_radiation_wavelength 0.71073
_diffrn_reflns_av_R_equivalents 0.0583
_diffrn_reflns_av_unetI/netI 0.0436
_diffrn_reflns_limit_h_max 8
_diffrn_reflns_limit_h_min -8
_diffrn_reflns_limit_k_max 16
_diffrn_reflns_limit_k_min -17
_diffrn_reflns_limit_l_max 30
_diffrn_reflns_limit_l_min -29
_diffrn_reflns_number 23730
_diffrn_reflns_theta_full 25.24
_diffrn_reflns_theta_max 26.04
_diffrn_reflns_theta_min 2.22
_diffrn_source 'microfocus sealed tube'
_diffrn_source_type 'INCOATEC I\mS 3.0'
_exptl_absorpt_coefficient_mu 0.089
_exptl_absorpt_correction_T_max 0.99
_exptl_absorpt_correction_T_min 0.83
_exptl_absorpt_correction_type multi-scan
_exptl_absorpt_process_details
;
SADABS-2016/2 - Bruker AXS area detector scaling and absorption correction
;
_exptl_crystal_colour colourless
_exptl_crystal_density_diffrn 1.343
_exptl_crystal_density_method 'not measured'
_exptl_crystal_description plate
_exptl_crystal_F_000 1056
_exptl_crystal_size_max 0.405
_exptl_crystal_size_mid 0.283
_exptl_crystal_size_min 0.084
_refine_diff_density_max 0.331
_refine_diff_density_min -0.371
_refine_ls_abs_structure_details
;

Flack x determined using 1615 quotients [(I+)-(I-)]/[(I+)+(I-)]
(Parsons, Flack and Wagner, Acta Cryst. B69 (2013) 249-259).
;
_refine_ls_abs_structure_Flack 0.3(7)
_refine_ls_extinction_method none
_refine_ls_goodness_of_fit_ref 1.151
_refine_ls_hydrogen_treatment mixed
_refine_ls_matrix_type full
_refine_ls_number_parameters 337
_refine_ls_number_reflns 4840
_refine_ls_number_restraints 1
_refine_ls_restrained_S_all 1.151
_refine_ls_R_factor_all 0.0539
_refine_ls_R_factor_gt 0.0455
_refine_ls_shift/su_max 0.000
_refine_ls_shift/su_mean 0.000
_refine_ls_structure_factor_coef Fsqd
_refine_ls_weighting_details 'w=1/[\s^2^(Fo^2^)+(0.0723P)^2^+0.1787P] where P=(Fo^2^+2Fc^2^)/3'
_refine_ls_weighting_scheme calc
_refine_ls_wR_factor_gt 0.1206
_refine_ls_wR_factor_ref 0.1299
_reflns_Friedel_coverage 0.744
_reflns_Friedel_fraction_full 0.998
_reflns_Friedel_fraction_max 0.997
_reflns_number_gt 4326
_reflns_number_total 4840
_reflns_threshold_expression 'I > 2\s(I)'
_cod_data_source_file d3ob00154g2.cif
_cod_data_source_block 33
_cod_depositor_comments 'Adding full bibliography for 7159162--7159165.cif.'
_cod_database_code 7159164
_publcif_datablock.id {39f6acfa-fb16-4660-a28f-ec63ea8b564e}

_publcif_funding_html
;
;

loop_
_space_group_symop_operation_xyz
'x, y, z'
'x+1/2, -y+1/2, -z'
'-x, y+1/2, -z+1/2'
'-x+1/2, -y, z+1/2'

loop_
_atom_site_type_symbol
_atom_site_label
_atom_site_fract_x
_atom_site_fract_y
_atom_site_fract_z
_atom_site_U_iso_or_equiv
_atom_site_adp_type
_atom_site_calc_flag
_atom_site_refinement_flags_adp
_atom_site_refinement_flags_occupancy
_atom_site_refinement_flags_posn
_atom_site_occupancy
_atom_site_disorder_assembly
_atom_site_disorder_group
C C1 0.5799(4) 0.3764(2) 0.26442(11) 0.0274(6) Uani d . . . 1 . .
H H1 0.454027 0.382835 0.249875 0.033 Uiso calc U . R 1 . .
C C2 0.6681(4) 0.4748(2) 0.26940(11) 0.0286(6) Uani d . . . 1 . .
H H2 0.785029 0.469119 0.289604 0.034 Uiso calc U . R 1 . .
C C4 0.4235(4) 0.5762(2) 0.25566(13) 0.0383(7) Uani d . . . 1 . .
H H4A 0.374296 0.637833 0.2662 0.046 Uiso calc U . R 1 . .
H H4AB 0.321079 0.533202 0.248735 0.046 Uiso calc U . R 1 . .
C C5 0.5463(5) 0.5852(2) 0.20454(13) 0.0389(7) Uani d . . . 1 . .
H H5 0.589966 0.650837 0.200136 0.047 Uiso calc U . R 1 . .
C C6 0.4616(5) 0.5489(3) 0.15131(13) 0.0471(8) Uani d . . . 1 . .
H H6A 0.327734 0.554081 0.152245 0.056 Uiso calc U . R 1 . .
H H6AB 0.507994 0.584368 0.119953 0.056 Uiso calc U . R 1 . .
N N7 0.5195(4) 0.4488(2) 0.14851(10) 0.0374(6) Uani d . . . 1 . .
C C8 0.7114(4) 0.4533(2) 0.16954(12) 0.0356(7) Uani d . . . 1 . .
H H8 0.791106 0.480007 0.140777 0.043 Uiso calc U . R 1 . .
C C9 0.7915(4) 0.3589(2) 0.18799(12) 0.0374(7) Uani d . . . 1 . .
H H9 0.790886 0.316103 0.156142 0.045 Uiso calc U . R 1 . .
C C12 0.9936(5) 0.3708(3) 0.20648(15) 0.0467(8) Uani d . . . 1 . .
H H12A 1.06883 0.387183 0.174799 0.056 Uiso calc U . R 1 . .
H H12B 1.001172 0.423008 0.232506 0.056 Uiso calc U . R 1 . .
C C22 0.9780(5) 0.2254(3) 0.37384(13) 0.0447(8) Uani d . . . 1 . .
H H22 1.09648 0.204814 0.364763 0.054 Uiso calc U . R 1 . .
C C24 0.7125(4) 0.2911(2) 0.34947(12) 0.0291(6) Uani d . . . 1 . .
C C25 0.6404(4) 0.2790(2) 0.40200(12) 0.0327(7) Uani d . . . 1 . .
C C26 0.7575(4) 0.2396(2) 0.44167(12) 0.0363(7) Uani d . . . 1 . .
C C28 0.4274(4) 0.3433(2) 0.35487(13) 0.0362(7) Uani d . . . 1 . .
H H28 0.314826 0.370052 0.344568 0.043 Uiso calc U . R 1 . .
C C30 0.6467(5) 0.6164(2) 0.32696(15) 0.0406(8) Uani d . . . 1 . .
H H30A 0.560868 0.653689 0.348816 0.049 Uiso calc U . R 1 . .
H H30B 0.700881 0.658004 0.299455 0.049 Uiso calc U . R 1 . .
C C31 0.7975(4) 0.5776(2) 0.36366(13) 0.0375(7) Uani d . . . 1 . .
C C32 0.7568(5) 0.5224(3) 0.40900(14) 0.0489(9) Uani d . . . 1 . .
H H32 0.63392 0.512311 0.418802 0.059 Uiso calc U . R 1 . .
C C33 0.8954(6) 0.4819(3) 0.43989(16) 0.0597(11) Uani d . . . 1 . .
H H33 0.865753 0.444847 0.470359 0.072 Uiso calc U . R 1 . .
C C34 1.0777(6) 0.4961(3) 0.42594(18) 0.0648(12) Uani d . . . 1 . .
H H34 1.171341 0.468043 0.446618 0.078 Uiso calc U . R 1 . .
C C35 1.1212(6) 0.5520(4) 0.38120(19) 0.0646(12) Uani d . . . 1 . .
H H35 1.244447 0.56216 0.371863 0.078 Uiso calc U . R 1 . .
C C36 0.9827(5) 0.5930(3) 0.35024(16) 0.0511(9) Uani d . . . 1 . .
H H36 1.012932 0.631099 0.320246 0.061 Uiso calc U . R 1 . .
C C70 0.5096(5) 0.4099(3) 0.09260(12) 0.0449(9) Uani d . . . 1 . .
H H70A 0.574936 0.349604 0.091769 0.054 Uiso calc U . R 1 . .
H H70B 0.57301 0.453055 0.067748 0.054 Uiso calc U . R 1 . .
C C71 0.3155(5) 0.3946(3) 0.07189(12) 0.0404(8) Uani d . . . 1 . .
C C72 0.2423(6) 0.3038(3) 0.06932(16) 0.0556(10) Uani d . . . 1 . .
H H72 0.312065 0.252597 0.08195 0.067 Uiso calc U . R 1 . .
C C73 0.0673(7) 0.2876(4) 0.04835(17) 0.0670(12) Uani d . . . 1 . .
H H73 0.02057 0.225988 0.046446 0.08 Uiso calc U . R 1 . .
C C74 -0.0372(6) 0.3632(4) 0.03029(17) 0.0613(11) Uani d . . . 1 . .
H H74 -0.154767 0.352957 0.01588 0.074 Uiso calc U . R 1 . .
C C75 0.0321(6) 0.4535(4) 0.03359(16) 0.0617(11) Uani d . . . 1 . .
H H75 -0.039688 0.504833 0.022223 0.074 Uiso calc U . R 1 . .
C C76 0.2069(6) 0.4689(3) 0.05357(14) 0.0506(9) Uani d . . . 1 . .
H H76 0.253273 0.530622 0.054797 0.061 Uiso calc U . R 1 . .
N N3 0.5453(3) 0.53807(18) 0.29923(10) 0.0310(5) Uani d . . . 1 . .
N N11 0.7043(4) 0.51993(18) 0.21543(10) 0.0338(6) Uani d . . . 1 . .
N N21 0.9271(4) 0.2106(2) 0.42590(11) 0.0425(7) Uani d . . . 1 . .
N N23 0.8831(4) 0.2652(2) 0.33323(11) 0.0390(6) Uani d . . . 1 . .
N N26 0.7107(4) 0.2269(3) 0.49440(12) 0.0528(9) Uani d . . . 1 . .
H H26A 0.78783 0.201147 0.516864 0.063 Uiso calc U . R 1 . .
H H26B 0.603439 0.24462 0.50587 0.063 Uiso calc U . R 1 . .
N N27 0.4609(4) 0.3124(2) 0.40476(10) 0.0391(6) Uani d . . . 1 . .
N N29 0.5726(3) 0.33265(18) 0.31928(9) 0.0293(5) Uani d . . . 1 . .
O O10 0.6816(3) 0.31519(15) 0.23055(8) 0.0349(5) Uani d . . . 1 . .
O O12 1.0652(4) 0.2887(2) 0.23094(11) 0.0614(8) Uani d . . D 1 . .
H H12 1.004(7) 0.272(4) 0.2611(16) 0.092 Uiso d U . D 1 . .

loop_
_atom_site_aniso_label
_atom_site_aniso_U_11
_atom_site_aniso_U_22
_atom_site_aniso_U_33
_atom_site_aniso_U_12
_atom_site_aniso_U_13
_atom_site_aniso_U_23
C1 0.0350(14) 0.0212(14) 0.0259(13) 0.0008(11) -0.0017(11) 0.0006(11)
C2 0.0312(14) 0.0277(15) 0.0270(13) 0.0012(12) 0.0012(11) -0.0002(12)
C4 0.0374(16) 0.0307(17) 0.0470(18) 0.0048(13) -0.0046(14) -0.0017(14)
C5 0.0469(17) 0.0262(16) 0.0435(17) 0.0050(14) 0.0001(15) 0.0059(13)
C6 0.063(2) 0.042(2) 0.0368(16) 0.0152(17) -0.0032(16) 0.0076(15)
N7 0.0456(14) 0.0411(16) 0.0254(12) 0.0081(12) 0.0004(10) 0.0043(11)
C8 0.0398(16) 0.0386(18) 0.0285(14) 0.0053(14) 0.0049(12) 0.0056(13)
C9 0.0476(17) 0.0391(19) 0.0256(14) 0.0121(14) 0.0038(13) -0.0019(12)
C12 0.0441(18) 0.054(2) 0.0420(18) 0.0140(16) 0.0053(15) -0.0021(16)
C22 0.0371(16) 0.058(2) 0.0387(17) 0.0089(16) 0.0011(13) 0.0103(16)
C24 0.0342(14) 0.0253(15) 0.0277(14) -0.0023(12) -0.0014(11) 0.0021(11)
C25 0.0347(15) 0.0312(17) 0.0321(15) -0.0047(13) 0.0007(12) 0.0040(13)
C26 0.0386(16) 0.0364(17) 0.0338(15) -0.0017(14) -0.0039(13) 0.0068(14)
C28 0.0311(14) 0.0392(18) 0.0382(16) 0.0009(13) -0.0011(12) 0.0065(14)
C30 0.0451(17) 0.0274(18) 0.0492(19) 0.0007(13) -0.0021(14) -0.0098(15)
C31 0.0400(16) 0.0329(17) 0.0395(16) -0.0022(13) -0.0025(13) -0.0130(13)
C32 0.054(2) 0.054(2) 0.0386(18) -0.0070(18) 0.0033(15) -0.0105(16)
C33 0.083(3) 0.060(3) 0.0368(18) -0.004(2) -0.0064(18) -0.0038(18)
C34 0.067(3) 0.069(3) 0.058(2) 0.015(2) -0.021(2) -0.010(2)
C35 0.0395(19) 0.080(3) 0.074(3) 0.006(2) -0.0029(18) -0.008(3)
C36 0.0457(19) 0.055(2) 0.053(2) -0.0036(17) 0.0043(17) -0.0053(18)
C70 0.051(2) 0.056(2) 0.0275(16) 0.0143(17) 0.0013(13) 0.0029(15)
C71 0.0512(18) 0.050(2) 0.0206(13) 0.0070(16) 0.0039(13) 0.0018(13)
C72 0.072(3) 0.049(2) 0.046(2) 0.007(2) -0.0055(18) 0.0078(17)
C73 0.080(3) 0.066(3) 0.056(2) -0.020(3) -0.002(2) 0.003(2)
C74 0.049(2) 0.086(3) 0.049(2) 0.000(2) 0.0000(17) -0.010(2)
C75 0.058(2) 0.074(3) 0.053(2) 0.020(2) -0.0125(19) -0.009(2)
C76 0.066(2) 0.048(2) 0.0375(17) 0.0078(19) -0.0070(16) 0.0039(17)
N3 0.0323(12) 0.0260(13) 0.0346(12) 0.0029(10) -0.0011(10) -0.0045(11)
N11 0.0397(14) 0.0274(13) 0.0344(13) 0.0014(11) 0.0041(11) 0.0058(10)
N21 0.0392(14) 0.0506(18) 0.0378(14) 0.0042(13) -0.0014(12) 0.0107(12)
N23 0.0367(13) 0.0470(17) 0.0335(13) 0.0077(12) 0.0022(11) 0.0053(12)
N26 0.0456(15) 0.079(3) 0.0340(14) 0.0123(17) 0.0030(12) 0.0226(15)
N27 0.0364(13) 0.0441(16) 0.0369(14) 0.0024(12) 0.0026(11) 0.0116(12)
N29 0.0317(12) 0.0266(13) 0.0295(12) -0.0002(10) -0.0007(10) 0.0043(10)
O10 0.0480(12) 0.0273(11) 0.0294(10) 0.0046(9) 0.0016(9) -0.0019(9)
O12 0.0596(16) 0.079(2) 0.0455(14) 0.0371(16) 0.0072(12) 0.0061(14)

loop_
_atom_type_symbol
_atom_type_description
_atom_type_scat_dispersion_real
_atom_type_scat_dispersion_imag
_atom_type_scat_source
C C 0.0033 0.0016 'International Tables Vol C Tables 4.2.6.8 and 6.1.1.4'
H H 0.0000 0.0000 'International Tables Vol C Tables 4.2.6.8 and 6.1.1.4'
N N 0.0061 0.0033 'International Tables Vol C Tables 4.2.6.8 and 6.1.1.4'
O O 0.0106 0.0060 'International Tables Vol C Tables 4.2.6.8 and 6.1.1.4'

loop_
_geom_angle_atom_site_label_1
_geom_angle_atom_site_label_2
_geom_angle_atom_site_label_3
_geom_angle_site_symmetry_1
_geom_angle_site_symmetry_3
_geom_angle
_geom_angle_publ_flag
O10 C1 N29 . . 107.2(2) ?
O10 C1 C2 . . 112.6(2) ?
N29 C1 C2 . . 108.8(2) ?
O10 C1 H1 . . 109.4 ?
N29 C1 H1 . . 109.4 ?
C2 C1 H1 . . 109.4 ?
N3 C2 N11 . . 106.7(2) ?
N3 C2 C1 . . 109.8(2) ?
N11 C2 C1 . . 113.1(2) ?
N3 C2 H2 . . 109.1 ?
N11 C2 H2 . . 109.1 ?
C1 C2 H2 . . 109.1 ?
N3 C4 C5 . . 105.4(2) ?
N3 C4 H4A . . 110.7 ?
C5 C4 H4A . . 110.7 ?
N3 C4 H4AB . . 110.7 ?
C5 C4 H4AB . . 110.7 ?
H4A C4 H4AB . . 108.8 ?
N11 C5 C6 . . 104.7(3) ?
N11 C5 C4 . . 104.4(2) ?
C6 C5 C4 . . 115.4(3) ?
N11 C5 H5 . . 110.6 ?
C6 C5 H5 . . 110.6 ?
C4 C5 H5 . . 110.6 ?
N7 C6 C5 . . 104.2(3) ?
N7 C6 H6A . . 110.9 ?
C5 C6 H6A . . 110.9 ?
N7 C6 H6AB . . 110.9 ?
C5 C6 H6AB . . 110.9 ?
H6A C6 H6AB . . 108.9 ?
C70 N7 C6 . . 112.7(2) ?
C70 N7 C8 . . 112.4(2) ?
C6 N7 C8 . . 102.1(3) ?
N11 C8 N7 . . 105.0(2) ?
N11 C8 C9 . . 110.5(2) ?
N7 C8 C9 . . 115.0(3) ?
N11 C8 H8 . . 108.7 ?
N7 C8 H8 . . 108.7 ?
C9 C8 H8 . . 108.7 ?
O10 C9 C8 . . 112.0(2) ?
O10 C9 C12 . . 111.1(3) ?
C8 C9 C12 . . 110.8(3) ?
O10 C9 H9 . . 107.6 ?
C8 C9 H9 . . 107.6 ?
C12 C9 H9 . . 107.6 ?
O12 C12 C9 . . 112.8(3) ?
O12 C12 H12A . . 109.0 ?
C9 C12 H12A . . 109.0 ?
O12 C12 H12B . . 109.0 ?
C9 C12 H12B . . 109.0 ?
H12A C12 H12B . . 107.8 ?
N23 C22 N21 . . 129.0(3) ?
N23 C22 H22 . . 115.5 ?
N21 C22 H22 . . 115.5 ?
N23 C24 N29 . . 129.1(3) ?
N23 C24 C25 . . 125.5(3) ?
N29 C24 C25 . . 105.4(2) ?
N27 C25 C24 . . 110.8(3) ?
N27 C25 C26 . . 132.1(3) ?
C24 C25 C26 . . 117.1(3) ?
N26 C26 N21 . . 117.6(3) ?
N26 C26 C25 . . 124.1(3) ?
N21 C26 C25 . . 118.3(3) ?
N27 C28 N29 . . 114.0(3) ?
N27 C28 H28 . . 123.0 ?
N29 C28 H28 . . 123.0 ?
N3 C30 C31 . . 110.9(3) ?
N3 C30 H30A . . 109.5 ?
C31 C30 H30A . . 109.5 ?
N3 C30 H30B . . 109.5 ?
C31 C30 H30B . . 109.5 ?
H30A C30 H30B . . 108.0 ?
C32 C31 C36 . . 118.6(3) ?
C32 C31 C30 . . 121.4(3) ?
C36 C31 C30 . . 119.9(3) ?
C33 C32 C31 . . 120.9(4) ?
C33 C32 H32 . . 119.6 ?
C31 C32 H32 . . 119.6 ?
C32 C33 C34 . . 120.3(4) ?
C32 C33 H33 . . 119.9 ?
C34 C33 H33 . . 119.9 ?
C33 C34 C35 . . 119.7(4) ?
C33 C34 H34 . . 120.1 ?
C35 C34 H34 . . 120.1 ?
C34 C35 C36 . . 120.2(4) ?
C34 C35 H35 . . 119.9 ?
C36 C35 H35 . . 119.9 ?
C35 C36 C31 . . 120.3(4) ?
C35 C36 H36 . . 119.8 ?
C31 C36 H36 . . 119.8 ?
N7 C70 C71 . . 114.1(3) ?
N7 C70 H70A . . 108.7 ?
C71 C70 H70A . . 108.7 ?
N7 C70 H70B . . 108.7 ?
C71 C70 H70B . . 108.7 ?
H70A C70 H70B . . 107.6 ?
C76 C71 C72 . . 117.8(4) ?
C76 C71 C70 . . 122.0(4) ?
C72 C71 C70 . . 120.2(3) ?
C73 C72 C71 . . 121.2(4) ?
C73 C72 H72 . . 119.4 ?
C71 C72 H72 . . 119.4 ?
C74 C73 C72 . . 119.5(4) ?
C74 C73 H73 . . 120.2 ?
C72 C73 H73 . . 120.2 ?
C75 C74 C73 . . 119.8(4) ?
C75 C74 H74 . . 120.1 ?
C73 C74 H74 . . 120.1 ?
C74 C75 C76 . . 120.3(4) ?
C74 C75 H75 . . 119.8 ?
C76 C75 H75 . . 119.8 ?
C75 C76 C71 . . 121.3(4) ?
C75 C76 H76 . . 119.4 ?
C71 C76 H76 . . 119.4 ?
C2 N3 C4 . . 103.2(2) ?
C2 N3 C30 . . 112.3(2) ?
C4 N3 C30 . . 110.5(3) ?
C8 N11 C2 . . 114.1(2) ?
C8 N11 C5 . . 106.7(2) ?
C2 N11 C5 . . 106.7(2) ?
C22 N21 C26 . . 118.3(3) ?
C22 N23 C24 . . 111.7(3) ?
C26 N26 H26A . . 120.0 ?
C26 N26 H26B . . 120.0 ?
H26A N26 H26B . . 120.0 ?
C28 N27 C25 . . 104.0(3) ?
C28 N29 C24 . . 105.8(2) ?
C28 N29 C1 . . 123.8(2) ?
C24 N29 C1 . . 129.3(2) ?
C1 O10 C9 . . 116.7(2) ?
C12 O12 H12 . . 112.(4) ?

loop_
_geom_bond_atom_site_label_1
_geom_bond_atom_site_label_2
_geom_bond_site_symmetry_2
_geom_bond_distance
_geom_bond_publ_flag
C1 O10 . 1.398(3) ?
C1 N29 . 1.468(4) ?
C1 C2 . 1.526(4) ?
C1 H1 . 0.98 ?
C2 N3 . 1.450(4) ?
C2 N11 . 1.480(4) ?
C2 H2 . 0.98 ?
C4 N3 . 1.477(4) ?
C4 C5 . 1.532(5) ?
C4 H4A . 0.97 ?
C4 H4AB . 0.97 ?
C5 N11 . 1.487(4) ?
C5 C6 . 1.519(5) ?
C5 H5 . 0.98 ?
C6 N7 . 1.468(5) ?
C6 H6A . 0.97 ?
C6 H6AB . 0.97 ?
N7 C70 . 1.466(4) ?
N7 C8 . 1.479(4) ?
C8 N11 . 1.456(4) ?
C8 C9 . 1.515(4) ?
C8 H8 . 0.98 ?
C9 O10 . 1.441(4) ?
C9 C12 . 1.536(5) ?
C9 H9 . 0.98 ?
C12 O12 . 1.397(5) ?
C12 H12A . 0.97 ?
C12 H12B . 0.97 ?
C22 N23 . 1.325(4) ?
C22 N21 . 1.333(4) ?
C22 H22 . 0.93 ?
C24 N23 . 1.345(4) ?
C24 N29 . 1.378(4) ?
C24 C25 . 1.389(4) ?
C25 N27 . 1.380(4) ?
C25 C26 . 1.397(4) ?
C26 N26 . 1.337(4) ?
C26 N21 . 1.346(4) ?
C28 N27 . 1.310(4) ?
C28 N29 . 1.367(4) ?
C28 H28 . 0.93 ?
C30 N3 . 1.484(4) ?
C30 C31 . 1.509(5) ?
C30 H30A . 0.97 ?
C30 H30B . 0.97 ?
C31 C32 . 1.379(5) ?
C31 C36 . 1.394(5) ?
C32 C33 . 1.374(6) ?
C32 H32 . 0.93 ?
C33 C34 . 1.375(7) ?
C33 H33 . 0.93 ?
C34 C35 . 1.377(7) ?
C34 H34 . 0.93 ?
C35 C36 . 1.378(6) ?
C35 H35 . 0.93 ?
C36 H36 . 0.93 ?
C70 C71 . 1.506(5) ?
C70 H70A . 0.97 ?
C70 H70B . 0.97 ?
C71 C76 . 1.379(5) ?
C71 C72 . 1.382(6) ?
C72 C73 . 1.382(6) ?
C72 H72 . 0.93 ?
C73 C74 . 1.375(7) ?
C73 H73 . 0.93 ?
C74 C75 . 1.366(7) ?
C74 H74 . 0.93 ?
C75 C76 . 1.370(6) ?
C75 H75 . 0.93 ?
C76 H76 . 0.93 ?
N26 H26A . 0.86 ?
N26 H26B . 0.86 ?
O12 H12 . 0.88(3) ?

loop_
_geom_torsion_atom_site_label_1
_geom_torsion_atom_site_label_2
_geom_torsion_atom_site_label_3
_geom_torsion_atom_site_label_4
_geom_torsion_site_symmetry_1
_geom_torsion_site_symmetry_2
_geom_torsion_site_symmetry_3
_geom_torsion_site_symmetry_4
_geom_torsion
_geom_torsion_publ_flag
O10 C1 C2 N3 . . . . 173.0(2) ?
N29 C1 C2 N3 . . . . -68.4(3) ?
O10 C1 C2 N11 . . . . 53.9(3) ?
N29 C1 C2 N11 . . . . 172.6(2) ?
N3 C4 C5 N11 . . . . 20.5(3) ?
N3 C4 C5 C6 . . . . 134.9(3) ?
N11 C5 C6 N7 . . . . 23.0(3) ?
C4 C5 C6 N7 . . . . -91.2(3) ?
C5 C6 N7 C70 . . . . -159.7(3) ?
C5 C6 N7 C8 . . . . -38.8(3) ?
C70 N7 C8 N11 . . . . 161.8(3) ?
C6 N7 C8 N11 . . . . 40.8(3) ?
C70 N7 C8 C9 . . . . -76.5(3) ?
C6 N7 C8 C9 . . . . 162.4(3) ?
N11 C8 C9 O10 . . . . 60.7(3) ?
N7 C8 C9 O10 . . . . -58.0(3) ?
N11 C8 C9 C12 . . . . -64.0(3) ?
N7 C8 C9 C12 . . . . 177.4(2) ?
O10 C9 C12 O12 . . . . 46.5(4) ?
C8 C9 C12 O12 . . . . 171.7(3) ?
N23 C24 C25 N27 . . . . -179.4(3) ?
N29 C24 C25 N27 . . . . -0.4(3) ?
N23 C24 C25 C26 . . . . 2.4(5) ?
N29 C24 C25 C26 . . . . -178.6(3) ?
N27 C25 C26 N26 . . . . -0.5(6) ?
C24 C25 C26 N26 . . . . 177.3(3) ?
N27 C25 C26 N21 . . . . 178.2(3) ?
C24 C25 C26 N21 . . . . -4.1(5) ?
N3 C30 C31 C32 . . . . -64.3(4) ?
N3 C30 C31 C36 . . . . 112.1(4) ?
C36 C31 C32 C33 . . . . -1.0(5) ?
C30 C31 C32 C33 . . . . 175.4(3) ?
C31 C32 C33 C34 . . . . 0.0(6) ?
C32 C33 C34 C35 . . . . 0.8(7) ?
C33 C34 C35 C36 . . . . -0.5(7) ?
C34 C35 C36 C31 . . . . -0.5(7) ?
C32 C31 C36 C35 . . . . 1.3(6) ?
C30 C31 C36 C35 . . . . -175.2(4) ?
C6 N7 C70 C71 . . . . -71.3(4) ?
C8 N7 C70 C71 . . . . 174.0(3) ?
N7 C70 C71 C76 . . . . 77.2(4) ?
N7 C70 C71 C72 . . . . -104.6(4) ?
C76 C71 C72 C73 . . . . 1.0(6) ?
C70 C71 C72 C73 . . . . -177.3(3) ?
C71 C72 C73 C74 . . . . -0.8(6) ?
C72 C73 C74 C75 . . . . -0.4(6) ?
C73 C74 C75 C76 . . . . 1.6(6) ?
C74 C75 C76 C71 . . . . -1.4(6) ?
C72 C71 C76 C75 . . . . 0.2(5) ?
C70 C71 C76 C75 . . . . 178.4(3) ?
N11 C2 N3 C4 . . . . 36.3(3) ?
C1 C2 N3 C4 . . . . -86.6(3) ?
N11 C2 N3 C30 . . . . -82.7(3) ?
C1 C2 N3 C30 . . . . 154.4(2) ?
C5 C4 N3 C2 . . . . -34.9(3) ?
C5 C4 N3 C30 . . . . 85.4(3) ?
C31 C30 N3 C2 . . . . -54.4(3) ?
C31 C30 N3 C4 . . . . -169.1(3) ?
N7 C8 N11 C2 . . . . 91.1(3) ?
C9 C8 N11 C2 . . . . -33.5(3) ?
N7 C8 N11 C5 . . . . -26.5(3) ?
C9 C8 N11 C5 . . . . -151.0(3) ?
N3 C2 N11 C8 . . . . -141.1(2) ?
C1 C2 N11 C8 . . . . -20.3(3) ?
N3 C2 N11 C5 . . . . -23.6(3) ?
C1 C2 N11 C5 . . . . 97.3(3) ?
C6 C5 N11 C8 . . . . 2.1(3) ?
C4 C5 N11 C8 . . . . 123.8(3) ?
C6 C5 N11 C2 . . . . -120.2(3) ?
C4 C5 N11 C2 . . . . 1.5(3) ?
N23 C22 N21 C26 . . . . -0.6(6) ?
N26 C26 N21 C22 . . . . -178.0(4) ?
C25 C26 N21 C22 . . . . 3.3(5) ?
N21 C22 N23 C24 . . . . -1.2(6) ?
N29 C24 N23 C22 . . . . -178.6(3) ?
C25 C24 N23 C22 . . . . 0.2(5) ?
N29 C28 N27 C25 . . . . -0.1(4) ?
C24 C25 N27 C28 . . . . 0.3(4) ?
C26 C25 N27 C28 . . . . 178.1(4) ?
N27 C28 N29 C24 . . . . -0.2(4) ?
N27 C28 N29 C1 . . . . -169.0(3) ?
N23 C24 N29 C28 . . . . 179.3(3) ?
C25 C24 N29 C28 . . . . 0.3(3) ?
N23 C24 N29 C1 . . . . -12.7(5) ?
C25 C24 N29 C1 . . . . 168.3(3) ?
O10 C1 N29 C28 . . . . -148.6(3) ?
C2 C1 N29 C28 . . . . 89.5(3) ?
O10 C1 N29 C24 . . . . 45.3(4) ?
C2 C1 N29 C24 . . . . -76.6(4) ?
N29 C1 O10 C9 . . . . -147.1(2) ?
C2 C1 O10 C9 . . . . -27.5(3) ?
C8 C9 O10 C1 . . . . -27.7(4) ?
C12 C9 O10 C1 . . . . 96.8(3) ?

loop_
_publcif_info_exptl_table_extra_item
sin_theta_over_lambda_max

loop_
_publcif_info_exptl_table_header_item
?
